data_2230390
loop_
_publ_author_name
'Ngan, Ngui Khiong'
'Wong, Richard Chee Seng'
'Lo, Kong Mun'
'Ng, Seik Weng'

_publ_section_title
;
 [<i>N</i>'-(5-Chloro-2-oxidobenzyl-\k<i>O</i>)-2,4-dihydroxybenzohydrazidato-\k^2^<i>N</i>',<i>O</i>](methanol-\k<i>O</i>)dioxidomolybdenum(VI)--4,4'-bipyridine
 (1/1)
;
_journal_coeditor_code JH2289
_journal_issue 6
_journal_name_full 'Acta Crystallographica Section E'
_journal_page_first m747
_journal_paper_doi 10.1107/S1600536811017259
_journal_volume 67
_journal_year 2011
_chemical_formula_iupac '[Mo (C14 H9 Cl N2 O4) O2 (C H4 O)], C10 H8 N2'
_chemical_formula_moiety 'C15 H13 Cl Mo N2 O7, C10 H8 N2'
_chemical_formula_sum 'C25 H21 Cl Mo N4 O7'
_chemical_formula_weight 620.85
_chemical_name_systematic
;
[<i>N</i>'-(5-Chloro-2-oxidobenzyl-\k<i>O</i>)-2,4-dihydroxybenzohydrazidato-
\k^2^<i>N</i>',<i>O</i>](methanol-\k<i>O</i>)dioxidomolybdenum(VI)--4,4'-
bipyridine (1/1)
;
_space_group_IT_number 14
_symmetry_cell_setting monoclinic
_symmetry_space_group_name_Hall '-P 2yn'
_symmetry_space_group_name_H-M 'P 1 21/n 1'
_atom_sites_solution_hydrogens geom
_atom_sites_solution_primary direct
_atom_sites_solution_secondary difmap
_audit_creation_method SHELXL-97
_cell_angle_alpha 90.00
_cell_angle_beta 92.0073(6)
_cell_angle_gamma 90.00
_cell_formula_units_Z 4
_cell_length_a 6.9575(3)
_cell_length_b 7.4541(4)
_cell_length_c 47.197(2)
_cell_measurement_reflns_used 9874
_cell_measurement_temperature 100(2)
_cell_measurement_theta_max 28.18
_cell_measurement_theta_min 2.59
_cell_volume 2446.2(2)
_computing_cell_refinement 'SAINT (Bruker, 2009)'
_computing_data_collection 'APEX2 (Bruker, 2009)'
_computing_data_reduction 'SAINT (Bruker, 2009)'
_computing_molecular_graphics 'X-SEED (Barbour, 2001)'
_computing_publication_material 'publCIF (Westrip, 2010)'
_computing_structure_refinement 'SHELXL97 (Sheldrick, 2008)'
_computing_structure_solution 'SHELXS97 (Sheldrick, 2008)'
_diffrn_ambient_temperature 100(2)
_diffrn_measured_fraction_theta_full 0.998
_diffrn_measured_fraction_theta_max 0.998
_diffrn_measurement_device_type 'Bruker SMART APEX'
_diffrn_measurement_method \w
_diffrn_radiation_monochromator graphite
_diffrn_radiation_source 'fine-focus sealed tube'
_diffrn_radiation_type MoK\a
_diffrn_radiation_wavelength 0.71073
_diffrn_reflns_av_R_equivalents 0.0316
_diffrn_reflns_av_sigmaI/netI 0.0231
_diffrn_reflns_limit_h_max 9
_diffrn_reflns_limit_h_min -9
_diffrn_reflns_limit_k_max 9
_diffrn_reflns_limit_k_min -9
_diffrn_reflns_limit_l_max 61
_diffrn_reflns_limit_l_min -61
_diffrn_reflns_number 29717
_diffrn_reflns_theta_full 27.49
_diffrn_reflns_theta_max 27.49
_diffrn_reflns_theta_min 2.59
_diffrn_standards_decay_% 0
_diffrn_standards_interval_count 0
_diffrn_standards_interval_time 0
_diffrn_standards_number 0
_exptl_absorpt_coefficient_mu 0.701
_exptl_absorpt_correction_T_max 1.0000
_exptl_absorpt_correction_T_min 0.8854
_exptl_absorpt_correction_type multi-scan
_exptl_absorpt_process_details '(SADABS; Sheldrick, 1996)'
_exptl_crystal_colour Orange--red
_exptl_crystal_density_diffrn 1.686
_exptl_crystal_density_method 'not measured'
_exptl_crystal_description Prism
_exptl_crystal_F_000 1256
_exptl_crystal_size_max 0.25
_exptl_crystal_size_mid 0.20
_exptl_crystal_size_min 0.20
_refine_diff_density_max 0.552
_refine_diff_density_min -1.253
_refine_ls_extinction_method none
_refine_ls_goodness_of_fit_ref 1.228
_refine_ls_hydrogen_treatment mixed
_refine_ls_matrix_type full
_refine_ls_number_parameters 356
_refine_ls_number_reflns 5604
_refine_ls_number_restraints 3
_refine_ls_restrained_S_all 1.228
_refine_ls_R_factor_all 0.0501
_refine_ls_R_factor_gt 0.0485
_refine_ls_shift/su_max 0.001
_refine_ls_shift/su_mean 0.001
_refine_ls_structure_factor_coef Fsqd
_refine_ls_weighting_details 'calc w=1/[\s^2^(Fo^2^)+(0.0580P)^2^+9.6979P] where P=(Fo^2^+2Fc^2^)/3'
_refine_ls_weighting_scheme calc
_refine_ls_wR_factor_gt 0.1367
_refine_ls_wR_factor_ref 0.1377
_reflns_number_gt 5408
_reflns_number_total 5604
_reflns_threshold_expression I>2\s(I)
_cod_data_source_file jh2289.cif
_cod_data_source_block I
_cod_original_sg_symbol_H-M 'P 21/n'
_cod_database_code 2230390
_cod_database_fobs_code 2230390

loop_
_symmetry_equiv_pos_as_xyz
'x, y, z'
'-x+1/2, y+1/2, -z+1/2'
'-x, -y, -z'
'x-1/2, -y-1/2, z-1/2'

loop_
_atom_site_type_symbol
_atom_site_label
_atom_site_fract_x
_atom_site_fract_y
_atom_site_fract_z
_atom_site_U_iso_or_equiv
_atom_site_adp_type
_atom_site_calc_flag
_atom_site_refinement_flags
_atom_site_occupancy
_atom_site_symmetry_multiplicity
_atom_site_disorder_assembly
_atom_site_disorder_group
Mo Mo1 1.01769(4) 0.07720(4) 0.416314(7) 0.01254(11) Uani d . 1 1 . .
Cl Cl1 0.25401(13) -0.34030(13) 0.50086(2) 0.0185(2) Uani d . 1 1 . .
O O1 0.9736(4) 0.1896(4) 0.37790(6) 0.0160(5) Uani d . 1 1 . .
O O2 0.4441(4) 0.1634(4) 0.33108(6) 0.0213(6) Uani d D 1 1 . .
H H2 0.471(8) 0.126(8) 0.3475(6) 0.040(17) Uiso d D 1 1 . .
O O3 0.7322(5) 0.4673(5) 0.25549(6) 0.0303(8) Uani d D 1 1 . .
H H3 0.624(4) 0.454(8) 0.2474(11) 0.031(15) Uiso d D 1 1 . .
O O4 0.9260(4) 0.0010(4) 0.45224(6) 0.0156(5) Uani d . 1 1 . .
O O5 1.2262(4) 0.1843(4) 0.42621(6) 0.0173(6) Uani d . 1 1 . .
O O6 1.0877(4) -0.1250(4) 0.40328(6) 0.0191(6) Uani d . 1 1 . .
O O7 0.8759(4) 0.3422(4) 0.42838(6) 0.0161(5) Uani d D 1 1 . .
H H7 0.804(6) 0.394(7) 0.4163(9) 0.029(14) Uiso d D 1 1 . .
N N1 0.6590(5) 0.0904(4) 0.37578(7) 0.0149(6) Uani d . 1 1 . .
N N2 0.7088(5) 0.0358(4) 0.40308(6) 0.0126(6) Uani d . 1 1 . .
N N3 0.4092(5) 0.3848(5) 0.22321(7) 0.0218(7) Uani d . 1 1 . .
N N4 -0.1397(5) 0.0211(5) 0.10765(7) 0.0187(7) Uani d . 1 1 . .
C C1 0.7832(6) 0.2412(5) 0.33577(8) 0.0151(7) Uani d . 1 1 . .
C C2 0.9404(6) 0.3226(5) 0.32289(8) 0.0177(8) Uani d . 1 1 . .
H H2A 1.0618 0.3255 0.3327 0.021 Uiso calc R 1 1 . .
C C3 0.9220(7) 0.3981(6) 0.29631(9) 0.0232(9) Uani d . 1 1 . .
H H3A 1.0287 0.4556 0.2882 0.028 Uiso calc R 1 1 . .
C C4 0.7447(6) 0.3896(6) 0.28138(8) 0.0215(8) Uani d . 1 1 . .
C C5 0.5880(6) 0.3080(6) 0.29358(9) 0.0221(8) Uani d . 1 1 . .
H H5 0.4681 0.3025 0.2834 0.027 Uiso calc R 1 1 . .
C C6 0.6056(6) 0.2349(5) 0.32048(8) 0.0166(7) Uani d . 1 1 . .
C C7 0.8056(5) 0.1687(5) 0.36418(8) 0.0139(7) Uani d . 1 1 . .
C C8 0.5761(5) -0.0460(5) 0.41652(8) 0.0139(7) Uani d . 1 1 . .
H H8 0.4564 -0.0673 0.4068 0.017 Uiso calc R 1 1 . .
C C9 0.5994(5) -0.1073(5) 0.44556(8) 0.0127(7) Uani d . 1 1 . .
C C10 0.4417(5) -0.1914(5) 0.45779(8) 0.0151(7) Uani d . 1 1 . .
H H10 0.3276 -0.2131 0.4467 0.018 Uiso calc R 1 1 . .
C C11 0.4521(5) -0.2421(5) 0.48572(8) 0.0144(7) Uani d . 1 1 . .
C C12 0.6185(6) -0.2137(5) 0.50248(8) 0.0155(7) Uani d . 1 1 . .
H H12 0.6237 -0.2496 0.5218 0.019 Uiso calc R 1 1 . .
C C13 0.7755(5) -0.1333(5) 0.49074(8) 0.0129(7) Uani d . 1 1 . .
H H13 0.8895 -0.1148 0.5020 0.015 Uiso calc R 1 1 . .
C C14 0.7686(5) -0.0786(5) 0.46234(8) 0.0138(7) Uani d . 1 1 . .
C C15 0.9788(6) 0.4819(6) 0.44335(9) 0.0217(8) Uani d . 1 1 . .
H H15A 0.8873 0.5691 0.4506 0.033 Uiso calc R 1 1 . .
H H15B 1.0655 0.5420 0.4305 0.033 Uiso calc R 1 1 . .
H H15C 1.0541 0.4298 0.4593 0.033 Uiso calc R 1 1 . .
C C16 0.4737(6) 0.3877(5) 0.19684(8) 0.0183(8) Uani d . 1 1 . .
H H16 0.5972 0.4377 0.1940 0.022 Uiso calc R 1 1 . .
C C17 0.3700(6) 0.3215(5) 0.17342(8) 0.0172(8) Uani d . 1 1 . .
H H17 0.4216 0.3272 0.1551 0.021 Uiso calc R 1 1 . .
C C18 0.1891(6) 0.2466(5) 0.17723(9) 0.0179(8) Uani d . 1 1 . .
C C19 0.1193(6) 0.2480(6) 0.20453(9) 0.0233(9) Uani d . 1 1 . .
H H19 -0.0055 0.2029 0.2080 0.028 Uiso calc R 1 1 . .
C C20 0.2334(7) 0.3156(7) 0.22641(9) 0.0284(10) Uani d . 1 1 . .
H H20 0.1846 0.3131 0.2450 0.034 Uiso calc R 1 1 . .
C C21 0.0510(6) 0.0001(6) 0.10986(8) 0.0190(8) Uani d . 1 1 . .
H H21 0.1123 -0.0677 0.0957 0.023 Uiso calc R 1 1 . .
C C22 0.1631(6) 0.0724(6) 0.13174(9) 0.0190(8) Uani d . 1 1 . .
H H22 0.2986 0.0558 0.1323 0.023 Uiso calc R 1 1 . .
C C23 0.0753(6) 0.1701(5) 0.15298(8) 0.0165(7) Uani d . 1 1 . .
C C24 -0.1230(6) 0.1915(5) 0.15073(9) 0.0180(8) Uani d . 1 1 . .
H H24 -0.1887 0.2568 0.1647 0.022 Uiso calc R 1 1 . .
C C25 -0.2235(6) 0.1164(6) 0.12788(9) 0.0206(8) Uani d . 1 1 . .
H H25 -0.3588 0.1332 0.1265 0.025 Uiso calc R 1 1 . .

loop_
_atom_site_aniso_label
_atom_site_aniso_U_11
_atom_site_aniso_U_22
_atom_site_aniso_U_33
_atom_site_aniso_U_12
_atom_site_aniso_U_13
_atom_site_aniso_U_23
Mo1 0.01129(17) 0.01290(17) 0.01333(17) -0.00009(11) -0.00088(11) -0.00010(12)
Cl1 0.0184(4) 0.0176(4) 0.0195(4) -0.0031(3) 0.0036(3) 0.0016(4)
O1 0.0144(12) 0.0193(14) 0.0140(13) -0.0022(10) -0.0008(10) -0.0006(11)
O2 0.0198(14) 0.0291(16) 0.0146(14) -0.0070(12) -0.0038(11) 0.0040(12)
O3 0.0366(19) 0.042(2) 0.0120(14) -0.0127(16) -0.0049(13) 0.0059(13)
O4 0.0149(13) 0.0187(14) 0.0130(13) -0.0028(11) -0.0029(10) 0.0006(11)
O5 0.0146(13) 0.0192(14) 0.0180(13) -0.0004(11) -0.0019(10) -0.0001(11)
O6 0.0203(14) 0.0187(14) 0.0180(14) 0.0025(11) -0.0017(11) -0.0023(11)
O7 0.0202(13) 0.0136(13) 0.0140(13) 0.0003(11) -0.0051(10) -0.0021(10)
N1 0.0161(15) 0.0154(15) 0.0130(15) -0.0002(12) -0.0021(12) 0.0018(12)
N2 0.0162(15) 0.0121(14) 0.0093(14) 0.0011(12) -0.0020(11) -0.0004(11)
N3 0.0302(19) 0.0229(18) 0.0120(16) -0.0037(15) -0.0024(14) 0.0007(13)
N4 0.0209(17) 0.0145(16) 0.0205(17) -0.0039(13) -0.0019(13) 0.0045(13)
C1 0.0200(18) 0.0128(17) 0.0124(17) 0.0009(14) -0.0010(14) -0.0027(14)
C2 0.0204(19) 0.0190(19) 0.0136(17) -0.0053(15) 0.0009(14) -0.0029(15)
C3 0.028(2) 0.025(2) 0.0172(19) -0.0073(17) 0.0025(16) -0.0024(16)
C4 0.031(2) 0.021(2) 0.0124(18) -0.0050(17) 0.0000(16) -0.0015(15)
C5 0.024(2) 0.026(2) 0.0166(19) -0.0048(17) -0.0056(15) -0.0001(16)
C6 0.0203(19) 0.0148(18) 0.0147(17) -0.0028(14) -0.0001(14) -0.0012(14)
C7 0.0163(17) 0.0133(17) 0.0118(16) 0.0011(14) -0.0015(13) -0.0050(14)
C8 0.0127(16) 0.0124(17) 0.0165(17) -0.0002(13) -0.0013(13) -0.0011(14)
C9 0.0159(17) 0.0097(16) 0.0124(16) 0.0018(13) -0.0009(13) -0.0001(13)
C10 0.0161(17) 0.0112(17) 0.0180(18) 0.0014(14) -0.0001(14) -0.0014(14)
C11 0.0159(17) 0.0088(16) 0.0186(18) -0.0005(13) 0.0042(14) -0.0020(14)
C12 0.0208(19) 0.0085(16) 0.0173(18) 0.0023(14) -0.0007(14) 0.0015(14)
C13 0.0186(17) 0.0103(16) 0.0095(16) -0.0003(14) -0.0023(13) 0.0020(13)
C14 0.0170(17) 0.0101(16) 0.0143(17) 0.0021(14) -0.0007(14) -0.0014(14)
C15 0.025(2) 0.0143(18) 0.026(2) -0.0030(16) -0.0001(16) -0.0046(16)
C16 0.024(2) 0.0153(18) 0.0159(18) -0.0008(15) -0.0006(15) 0.0027(15)
C17 0.0210(19) 0.0188(19) 0.0117(17) 0.0020(15) 0.0003(14) 0.0018(14)
C18 0.0179(18) 0.0168(18) 0.0191(19) 0.0035(15) 0.0008(15) -0.0021(15)
C19 0.022(2) 0.028(2) 0.020(2) -0.0039(17) 0.0056(16) 0.0006(17)
C20 0.034(2) 0.037(3) 0.0143(19) -0.006(2) 0.0050(17) -0.0007(18)
C21 0.024(2) 0.0170(19) 0.0164(18) 0.0022(16) 0.0019(15) -0.0018(15)
C22 0.0150(18) 0.0189(19) 0.023(2) 0.0009(15) 0.0020(15) -0.0001(16)
C23 0.0168(18) 0.0149(18) 0.0176(18) 0.0025(14) -0.0016(14) 0.0056(15)
C24 0.0163(18) 0.0144(18) 0.024(2) 0.0023(14) 0.0044(15) 0.0022(15)
C25 0.0135(18) 0.020(2) 0.028(2) 0.0010(15) -0.0011(15) 0.0030(17)

loop_
_atom_type_symbol
_atom_type_description
_atom_type_scat_dispersion_real
_atom_type_scat_dispersion_imag
_atom_type_scat_source
C C 0.0033 0.0016 'International Tables Vol C Tables 4.2.6.8 and 6.1.1.4'
H H 0.0000 0.0000 'International Tables Vol C Tables 4.2.6.8 and 6.1.1.4'
N N 0.0061 0.0033 'International Tables Vol C Tables 4.2.6.8 and 6.1.1.4'
O O 0.0106 0.0060 'International Tables Vol C Tables 4.2.6.8 and 6.1.1.4'
Cl Cl 0.1484 0.1585 'International Tables Vol C Tables 4.2.6.8 and 6.1.1.4'
Mo Mo -1.6832 0.6857 'International Tables Vol C Tables 4.2.6.8 and 6.1.1.4'

loop_
_geom_angle_atom_site_label_1
_geom_angle_atom_site_label_2
_geom_angle_atom_site_label_3
_geom_angle_site_symmetry_1
_geom_angle_site_symmetry_3
_geom_angle
_geom_angle_publ_flag
O6 Mo1 O5 . . 105.14(14) ?
O6 Mo1 O4 . . 99.50(13) ?
O5 Mo1 O4 . . 101.67(12) ?
O6 Mo1 O1 . . 94.56(13) ?
O5 Mo1 O1 . . 98.81(12) ?
O4 Mo1 O1 . . 151.09(11) ?
O6 Mo1 N2 . . 93.51(13) ?
O5 Mo1 N2 . . 159.97(13) ?
O4 Mo1 N2 . . 81.96(11) ?
O1 Mo1 N2 . . 72.03(11) ?
O6 Mo1 O7 . . 169.60(12) ?
O5 Mo1 O7 . . 84.14(12) ?
O4 Mo1 O7 . . 82.88(11) ?
O1 Mo1 O7 . . 79.14(11) ?
N2 Mo1 O7 . . 76.73(11) ?
C7 O1 Mo1 . . 119.7(2) ?
C6 O2 H2 . . 108(4) ?
C4 O3 H3 . . 113(4) ?
C14 O4 Mo1 . . 138.0(2) ?
C15 O7 Mo1 . . 122.4(2) ?
C15 O7 H7 . . 106(4) ?
Mo1 O7 H7 . . 119(4) ?
C7 N1 N2 . . 110.3(3) ?
C8 N2 N1 . . 115.9(3) ?
C8 N2 Mo1 . . 128.6(3) ?
N1 N2 Mo1 . . 115.2(2) ?
C16 N3 C20 . . 116.6(4) ?
C21 N4 C25 . . 117.5(4) ?
C2 C1 C6 . . 118.3(4) ?
C2 C1 C7 . . 120.0(4) ?
C6 C1 C7 . . 121.7(4) ?
C3 C2 C1 . . 121.4(4) ?
C3 C2 H2A . . 119.3 ?
C1 C2 H2A . . 119.3 ?
C2 C3 C4 . . 119.5(4) ?
C2 C3 H3A . . 120.3 ?
C4 C3 H3A . . 120.3 ?
O3 C4 C5 . . 122.3(4) ?
O3 C4 C3 . . 117.6(4) ?
C5 C4 C3 . . 120.1(4) ?
C6 C5 C4 . . 120.5(4) ?
C6 C5 H5 . . 119.8 ?
C4 C5 H5 . . 119.8 ?
O2 C6 C5 . . 116.5(4) ?
O2 C6 C1 . . 123.2(4) ?
C5 C6 C1 . . 120.3(4) ?
N1 C7 O1 . . 122.3(3) ?
N1 C7 C1 . . 119.5(3) ?
O1 C7 C1 . . 118.2(3) ?
N2 C8 C9 . . 123.7(3) ?
N2 C8 H8 . . 118.1 ?
C9 C8 H8 . . 118.1 ?
C10 C9 C14 . . 119.0(3) ?
C10 C9 C8 . . 117.8(3) ?
C14 C9 C8 . . 123.1(3) ?
C11 C10 C9 . . 120.2(4) ?
C11 C10 H10 . . 119.9 ?
C9 C10 H10 . . 119.9 ?
C10 C11 C12 . . 121.2(4) ?
C10 C11 Cl1 . . 119.7(3) ?
C12 C11 Cl1 . . 119.0(3) ?
C13 C12 C11 . . 119.4(4) ?
C13 C12 H12 . . 120.3 ?
C11 C12 H12 . . 120.3 ?
C12 C13 C14 . . 120.7(3) ?
C12 C13 H13 . . 119.7 ?
C14 C13 H13 . . 119.7 ?
O4 C14 C13 . . 117.8(3) ?
O4 C14 C9 . . 122.7(3) ?
C13 C14 C9 . . 119.5(3) ?
O7 C15 H15A . . 109.5 ?
O7 C15 H15B . . 109.5 ?
H15A C15 H15B . . 109.5 ?
O7 C15 H15C . . 109.5 ?
H15A C15 H15C . . 109.5 ?
H15B C15 H15C . . 109.5 ?
N3 C16 C17 . . 123.5(4) ?
N3 C16 H16 . . 118.2 ?
C17 C16 H16 . . 118.2 ?
C16 C17 C18 . . 119.1(4) ?
C16 C17 H17 . . 120.5 ?
C18 C17 H17 . . 120.5 ?
C19 C18 C17 . . 117.5(4) ?
C19 C18 C23 . . 121.5(4) ?
C17 C18 C23 . . 121.0(4) ?
C20 C19 C18 . . 119.1(4) ?
C20 C19 H19 . . 120.5 ?
C18 C19 H19 . . 120.5 ?
N3 C20 C19 . . 124.1(4) ?
N3 C20 H20 . . 117.9 ?
C19 C20 H20 . . 117.9 ?
N4 C21 C22 . . 123.1(4) ?
N4 C21 H21 . . 118.5 ?
C22 C21 H21 . . 118.5 ?
C21 C22 C23 . . 119.3(4) ?
C21 C22 H22 . . 120.3 ?
C23 C22 H22 . . 120.3 ?
C24 C23 C22 . . 117.6(4) ?
C24 C23 C18 . . 121.1(4) ?
C22 C23 C18 . . 121.3(4) ?
C25 C24 C23 . . 119.1(4) ?
C25 C24 H24 . . 120.4 ?
C23 C24 H24 . . 120.4 ?
N4 C25 C24 . . 123.3(4) ?
N4 C25 H25 . . 118.3 ?
C24 C25 H25 . . 118.3 ?

loop_
_geom_bond_atom_site_label_1
_geom_bond_atom_site_label_2
_geom_bond_site_symmetry_2
_geom_bond_distance
_geom_bond_publ_flag
Mo1 O6 . 1.705(3) ?
Mo1 O5 . 1.707(3) ?
Mo1 O4 . 1.918(3) ?
Mo1 O1 . 2.011(3) ?
Mo1 N2 . 2.238(3) ?
Mo1 O7 . 2.289(3) ?
Cl1 C11 . 1.737(4) ?
O1 C7 . 1.326(5) ?
O2 C6 . 1.355(5) ?
O2 H2 . 0.840(10) ?
O3 C4 . 1.352(5) ?
O3 H3 . 0.840(10) ?
O4 C14 . 1.347(5) ?
O7 C15 . 1.436(5) ?
O7 H7 . 0.838(10) ?
N1 C7 . 1.311(5) ?
N1 N2 . 1.384(4) ?
N2 C8 . 1.292(5) ?
N3 C16 . 1.338(5) ?
N3 C20 . 1.341(6) ?
N4 C21 . 1.337(5) ?
N4 C25 . 1.340(6) ?
C1 C2 . 1.408(5) ?
C1 C6 . 1.410(5) ?
C1 C7 . 1.449(5) ?
C2 C3 . 1.377(6) ?
C2 H2A . 0.9500 ?
C3 C4 . 1.401(6) ?
C3 H3A . 0.9500 ?
C4 C5 . 1.390(6) ?
C5 C6 . 1.383(6) ?
C5 H5 . 0.9500 ?
C8 C9 . 1.448(5) ?
C8 H8 . 0.9500 ?
C9 C10 . 1.405(5) ?
C9 C14 . 1.412(5) ?
C10 C11 . 1.370(5) ?
C10 H10 . 0.9500 ?
C11 C12 . 1.395(5) ?
C12 C13 . 1.379(5) ?
C12 H12 . 0.9500 ?
C13 C14 . 1.400(5) ?
C13 H13 . 0.9500 ?
C15 H15A . 0.9800 ?
C15 H15B . 0.9800 ?
C15 H15C . 0.9800 ?
C16 C17 . 1.389(6) ?
C16 H16 . 0.9500 ?
C17 C18 . 1.394(6) ?
C17 H17 . 0.9500 ?
C18 C19 . 1.393(6) ?
C18 C23 . 1.483(6) ?
C19 C20 . 1.376(6) ?
C19 H19 . 0.9500 ?
C20 H20 . 0.9500 ?
C21 C22 . 1.382(6) ?
C21 H21 . 0.9500 ?
C22 C23 . 1.397(6) ?
C22 H22 . 0.9500 ?
C23 C24 . 1.389(5) ?
C24 C25 . 1.383(6) ?
C24 H24 . 0.9500 ?
C25 H25 . 0.9500 ?

loop_
_geom_hbond_atom_site_label_D
_geom_hbond_atom_site_label_H
_geom_hbond_atom_site_label_A
_geom_hbond_site_symmetry_A
_geom_hbond_distance_DH
_geom_hbond_distance_HA
_geom_hbond_distance_DA
_geom_hbond_angle_DHA
_geom_hbond_publ_flag
O2 H2 N1 . 0.840(10) 1.85(3) 2.600(4) 147(6) yes
O3 H3 N3 . 0.840(10) 1.92(2) 2.741(5) 166(6) yes
O7 H7 N4 2 0.840(10) 1.840(10) 2.679(4) 175(6) yes

loop_
_geom_torsion_atom_site_label_1
_geom_torsion_atom_site_label_2
_geom_torsion_atom_site_label_3
_geom_torsion_atom_site_label_4
_geom_torsion_site_symmetry_1
_geom_torsion_site_symmetry_2
_geom_torsion_site_symmetry_3
_geom_torsion_site_symmetry_4
_geom_torsion
_geom_torsion_publ_flag
O6 Mo1 O1 C7 . . . . 86.0(3) ?
O5 Mo1 O1 C7 . . . . -167.9(3) ?
O4 Mo1 O1 C7 . . . . -33.2(4) ?
N2 Mo1 O1 C7 . . . . -6.3(3) ?
O7 Mo1 O1 C7 . . . . -85.7(3) ?
O6 Mo1 O4 C14 . . . . -78.0(4) ?
O5 Mo1 O4 C14 . . . . 174.3(4) ?
O1 Mo1 O4 C14 . . . . 40.0(5) ?
N2 Mo1 O4 C14 . . . . 14.3(4) ?
O7 Mo1 O4 C14 . . . . 91.8(4) ?
O6 Mo1 O7 C15 . . . . -164.6(6) ?
O5 Mo1 O7 C15 . . . . -11.1(3) ?
O4 Mo1 O7 C15 . . . . 91.5(3) ?
O1 Mo1 O7 C15 . . . . -111.2(3) ?
N2 Mo1 O7 C15 . . . . 174.9(3) ?
C7 N1 N2 C8 . . . . -178.9(3) ?
C7 N1 N2 Mo1 . . . . -4.8(4) ?
O6 Mo1 N2 C8 . . . . 85.6(3) ?
O5 Mo1 N2 C8 . . . . -115.6(4) ?
O4 Mo1 N2 C8 . . . . -13.5(3) ?
O1 Mo1 N2 C8 . . . . 179.2(4) ?
O7 Mo1 N2 C8 . . . . -98.1(3) ?
O6 Mo1 N2 N1 . . . . -87.7(3) ?
O5 Mo1 N2 N1 . . . . 71.1(4) ?
O4 Mo1 N2 N1 . . . . 173.2(3) ?
O1 Mo1 N2 N1 . . . . 6.0(2) ?
O7 Mo1 N2 N1 . . . . 88.7(2) ?
C6 C1 C2 C3 . . . . 1.4(6) ?
C7 C1 C2 C3 . . . . -177.8(4) ?
C1 C2 C3 C4 . . . . -1.8(6) ?
C2 C3 C4 O3 . . . . 179.2(4) ?
C2 C3 C4 C5 . . . . 1.1(7) ?
O3 C4 C5 C6 . . . . -178.0(4) ?
C3 C4 C5 C6 . . . . 0.0(7) ?
C4 C5 C6 O2 . . . . 177.9(4) ?
C4 C5 C6 C1 . . . . -0.4(6) ?
C2 C1 C6 O2 . . . . -178.5(4) ?
C7 C1 C6 O2 . . . . 0.7(6) ?
C2 C1 C6 C5 . . . . -0.2(6) ?
C7 C1 C6 C5 . . . . 178.9(4) ?
N2 N1 C7 O1 . . . . -0.5(5) ?
N2 N1 C7 C1 . . . . -178.2(3) ?
Mo1 O1 C7 N1 . . . . 6.3(5) ?
Mo1 O1 C7 C1 . . . . -175.9(3) ?
C2 C1 C7 N1 . . . . -178.8(4) ?
C6 C1 C7 N1 . . . . 2.0(6) ?
C2 C1 C7 O1 . . . . 3.3(5) ?
C6 C1 C7 O1 . . . . -175.8(3) ?
N1 N2 C8 C9 . . . . -177.8(3) ?
Mo1 N2 C8 C9 . . . . 9.0(5) ?
N2 C8 C9 C10 . . . . 178.8(4) ?
N2 C8 C9 C14 . . . . 1.9(6) ?
C14 C9 C10 C11 . . . . 0.9(5) ?
C8 C9 C10 C11 . . . . -176.1(3) ?
C9 C10 C11 C12 . . . . -0.7(6) ?
C9 C10 C11 Cl1 . . . . 178.2(3) ?
C10 C11 C12 C13 . . . . 0.0(6) ?
Cl1 C11 C12 C13 . . . . -179.0(3) ?
C11 C12 C13 C14 . . . . 0.6(6) ?
Mo1 O4 C14 C13 . . . . 170.9(3) ?
Mo1 O4 C14 C9 . . . . -9.5(6) ?
C12 C13 C14 O4 . . . . 179.3(3) ?
C12 C13 C14 C9 . . . . -0.4(6) ?
C10 C9 C14 O4 . . . . 180.0(3) ?
C8 C9 C14 O4 . . . . -3.2(6) ?
C10 C9 C14 C13 . . . . -0.3(5) ?
C8 C9 C14 C13 . . . . 176.4(3) ?
C20 N3 C16 C17 . . . . -0.9(6) ?
N3 C16 C17 C18 . . . . -0.4(6) ?
C16 C17 C18 C19 . . . . 2.1(6) ?
C16 C17 C18 C23 . . . . -178.4(4) ?
C17 C18 C19 C20 . . . . -2.6(6) ?
C23 C18 C19 C20 . . . . 178.0(4) ?
C16 N3 C20 C19 . . . . 0.4(7) ?
C18 C19 C20 N3 . . . . 1.4(8) ?
C25 N4 C21 C22 . . . . -0.3(6) ?
N4 C21 C22 C23 . . . . 1.0(6) ?
C21 C22 C23 C24 . . . . -0.8(6) ?
C21 C22 C23 C18 . . . . 178.6(4) ?
C19 C18 C23 C24 . . . . 37.6(6) ?
C17 C18 C23 C24 . . . . -141.8(4) ?
C19 C18 C23 C22 . . . . -141.7(4) ?
C17 C18 C23 C22 . . . . 38.9(6) ?
C22 C23 C24 C25 . . . . -0.1(6) ?
C18 C23 C24 C25 . . . . -179.4(4) ?
C21 N4 C25 C24 . . . . -0.6(6) ?
C23 C24 C25 N4 . . . . 0.8(6) ?
